data_2020751
loop_
_publ_author_name
'Huyghe, M.'
'Lee, M. R.'
'Quarton, M.'
'Robert, F.'

_publ_section_title
;
 Structure cristalline de K~2~Th(MoO~4~)~3~
;
_journal_coden_ASTM ACSCEE
_journal_issue 2
_journal_name_full
;
 Acta Crystallographica, Section C: Crystal Structure Communications
;
_journal_page_first 244
_journal_page_last 246
_journal_paper_doi 10.1107/s0108270190008435
_journal_volume 47
_journal_year 1991
_chemical_formula_sum 'K2 Mo3 O12 Th'
_chemical_formula_weight 790.05
_space_group_IT_number 15
_symmetry_cell_setting monoclinic
_symmetry_Int_Tables_number 15
_symmetry_space_group_name_Hall '-C 2yc'
_symmetry_space_group_name_H-M 'C 1 2/c 1'
_cell_angle_alpha 90.
_cell_angle_beta 105.756(5)
_cell_angle_gamma 90.
_cell_formula_units_Z 4
_cell_length_a 17.649(2)
_cell_length_b 12.143(2)
_cell_length_c 5.3688(2)
_cell_volume 1107.4(2)
_diffrn_ambient_temperature 293
_diffrn_radiation_probe x-ray
_diffrn_radiation_type MoK\a
_diffrn_radiation_wavelength 0.71069
_exptl_absorpt_coefficient_mu 17.916
_exptl_crystal_density_diffrn 4.738
_exptl_crystal_density_meas 4.75
_exptl_crystal_F_000 1360
_refine_ls_number_reflns 3516
_refine_ls_R_factor_gt 0.025
_refine_ls_wR_factor_gt 0.024
_cod_data_source_file Acta-Cryst-1991-C47-244-246.cif
_cod_data_source_block K2Th(MoO4)3
_cod_original_sg_symbol_H-M 'C 2/c'
_cod_database_code 2020751

loop_
_space_group_symop_id
_space_group_symop_operation_xyz
1 x,y,z
2 -x,y,1/2-z
3 -x,-y,-z
4 x,-y,1/2+z
5 1/2+x,1/2+y,z
6 1/2-x,1/2+y,1/2-z
7 1/2-x,1/2-y,-z
8 1/2+x,1/2-y,1/2+z

loop_
_atom_site_label
_atom_site_type_symbol
_atom_site_thermal_displace_type
_atom_site_fract_x
_atom_site_fract_y
_atom_site_fract_z
_atom_site_occupancy
_atom_site_U_iso_or_equiv
_atom_site_calc_flag
_atom_site_refinement_flags
_atom_site_disorder_assembly
_atom_site_disorder_group
Th Th Uiso 0.50000 0.37376(1) 0.75000 1.000 0.0060 . . . .
Mo1 Mo Uiso 0.50000 0.14508(2) 0.25000 1.000 0.0086 . . . .
Mo2 Mo Uiso 0.34353(1) 0.38910(2) 0.10186(4) 1.000 0.0084 . . . .
K K Uiso 0.16630(4) 0.37765(5) 0.42280(10) 1.000 0.0157 . . . .
O1 O Uiso 0.42610(10) 0.46110(10) 0.3486(3) 1.000 0.0102 . . . .
O2 O Uiso 0.42590(10) 0.0626(2) 0.0680(4) 1.000 0.0176 . . . .
O3 O Uiso 0.27520(10) 0.4720(2) 0.8935(4) 1.000 0.0164 . . . .
O4 O Uiso 0.29380(10) 0.3008(2) 0.2505(4) 1.000 0.0156 . . . .
O5 O Uiso 0.45760(10) 0.2290(2) 0.4595(4) 1.000 0.0123 . . . .
O6 O Uiso 0.10950(10) 0.18790(10) 0.1013(4) 1.000 0.0121 . . . .

loop_
_geom_angle_atom_site_label_1
_geom_angle_atom_site_label_2
_geom_angle_atom_site_label_3
_geom_angle
_geom_angle_site_symmetry_1
_geom_angle_site_symmetry_2
_geom_angle_site_symmetry_3
_geom_angle_publ_flag
O1 Th O5 74.90(6) . . . yes
O1 Th O1 128.43(4) . . 2_656 yes
O1 Th O5 156.31(6) . . 2_656 yes
O1 Th O1 69.64(5) . . 3_666 yes
O1 Th O1 69.94(5) . . 4_565 yes
O1 Th O6 98.27(6) . . 7_556 yes
O1 Th O6 97.32(6) . . 8_555 yes
O1 Th O5 156.31(6) 2_656 . . yes
O5 Th O5 82.29(8) . . 2_656 yes
O1 Th O5 123.23(6) 3_666 . . yes
O1 Th O5 130.39(6) 4_565 . . yes
O5 Th O6 81.17(6) . . 7_556 yes
O5 Th O6 71.59(6) . . 8_555 yes
O1 Th O5 74.90(6) 2_656 . 2_656 yes
O1 Th O1 69.94(5) 2_656 . 3_666 yes
O1 Th O1 69.64(5) 2_656 . 4_565 yes
O1 Th O6 97.32(6) 2_656 . 7_556 yes
O1 Th O6 98.27(6) 2_656 . 8_555 yes
O1 Th O5 130.39(6) 3_666 . 2_656 yes
O1 Th O5 123.23(6) 4_565 . 2_656 yes
O5 Th O6 71.59(6) 2_656 . 7_556 yes
O5 Th O6 81.17(6) 2_656 . 8_555 yes
O1 Th O1 74.87(5) 3_666 . 4_565 yes
O1 Th O6 145.59(5) 3_666 . 7_556 yes
O1 Th O6 70.73(5) 3_666 . 8_555 yes
O1 Th O6 70.73(5) 4_565 . 7_556 yes
O1 Th O6 145.59(5) 4_565 . 8_555 yes
O6 Th O6 143.68(4) 7_556 . 8_555 yes
O2 Mo1 O5 107.41(9) . . . yes
O2 Mo1 O2 108.99(11) . . 2_655 yes
O2 Mo1 O5 110.51(10) . . 2_655 yes
O2 Mo1 O5 110.51(10) 2_655 . . yes
O5 Mo1 O5 112.00(10) . . 2_655 yes
O2 Mo1 O5 107.41(9) 2_655 . 2_655 yes
O1 Mo2 O4 110.91(8) . . . yes
O1 Mo2 O3 116.91(9) . . 1_554 yes
O1 Mo2 O6 105.65(8) . . 7_555 yes
O3 Mo2 O4 108.08(10) 1_554 . . yes
O4 Mo2 O6 109.60(9) . . 7_555 yes
O3 Mo2 O6 105.40(9) 1_554 . 7_555 yes
Th O1 Mo2 122.84(6) . . . yes
Th O1 Th 110.36(6) . . 3_666 yes
Th O1 Mo2 124.23(7) 3_666 . . yes
Th O5 Mo1 136.28(10) . . . yes
Th O6 Mo2 125.71(7) 7_556 . 7_555 yes

loop_
_geom_bond_atom_site_label_1
_geom_bond_atom_site_label_2
_geom_bond_distance
_geom_bond_site_symmetry_1
_geom_bond_site_symmetry_2
_geom_bond_publ_flag
Th O1 2.4380(16) . . yes
Th O5 2.334(2) . . yes
Th O1 2.4380(16) . 2_656 yes
Th O5 2.334(2) . 2_656 yes
Th O1 2.5254(15) . 3_666 yes
Th O1 2.5254(15) . 4_565 yes
Th O6 2.4022(19) . 7_556 yes
Th O6 2.4022(19) . 8_555 yes
Mo1 O2 1.725(2) . . yes
Mo1 O5 1.822(2) . . yes
Mo1 O2 1.725(2) . 2_655 yes
Mo1 O5 1.822(2) . 2_655 yes
Mo2 O1 1.8959(16) . . yes
Mo2 O4 1.714(2) . . yes
Mo2 O3 1.728(2) . 1_554 yes
Mo2 O6 1.8006(18) . 7_555 yes

loop_
_geom_torsion_atom_site_label_1
_geom_torsion_atom_site_label_2
_geom_torsion_atom_site_label_3
_geom_torsion_atom_site_label_4
_geom_torsion
_geom_torsion_site_symmetry_1
_geom_torsion_site_symmetry_2
_geom_torsion_site_symmetry_3
_geom_torsion_site_symmetry_4
_geom_torsion_publ_flag
O5 Th O1 Mo2 27.58(9) . . . . no
O5 Th O1 Th -134.88(8) . . . 3_666 no
O1 Th O1 Mo2 -157.12(8) 2_656 . . . no
O5 Th O1 Mo2 11.5(2) 2_656 . . . no
O1 Th O1 Mo2 162.46(11) 3_666 . . . no
O1 Th O1 Mo2 -116.80(11) 4_565 . . . no
O6 Th O1 Mo2 -50.88(10) 7_556 . . . no
O6 Th O1 Mo2 96.21(9) 8_555 . . . no
O1 Th O5 Mo1 98.33(17) . . . . no
O1 Th O5 Mo1 -72.5(2) 2_656 . . . no
O5 Th O5 Mo1 -88.11(17) 2_656 . . . no
O1 Th O5 Mo1 45.75(19) 3_666 . . . no
O1 Th O5 Mo1 144.24(13) 4_565 . . . no
O6 Th O5 Mo1 -160.56(17) 7_556 . . . no
O6 Th O5 Mo1 -4.90(15) 8_555 . . . no
O2 Mo1 O5 Th -174.00(15) . . . . no
O2 Mo1 O5 Th 67.22(18) 2_655 . . . no
O5 Mo1 O5 Th -52.49(18) 2_655 . . . no
O4 Mo2 O1 Th 32.97(13) . . . . no
O4 Mo2 O1 Th -167.01(10) . . . 3_666 no
O3 Mo2 O1 Th 157.46(9) 1_554 . . . no
O6 Mo2 O1 Th -85.71(10) 7_555 . . . no
